data_1516260
loop_
_publ_author_name
'Kuwabara, Takuya'
'Guo, Jing-Dong'
'Nagase, Shigeru'
'Minoura, Mao'
'Herber, Rolfe H.'
'Saito, Masaichi'

_publ_section_title
;
 Enhancement of Stannylene Character in Stannole Dianion Equivalents
 Evidenced by NMR and M\"ossbauer Spectroscopy and Theoretical Studies of
 Newly Synthesized Silyl-Substituted Dilithiostannoles
;
_journal_issue 11
_journal_name_full Organometallics
_journal_page_first 2910
_journal_paper_doi 10.1021/om5003717
_journal_volume 33
_journal_year 2014
_chemical_formula_moiety 'C30 H44 Li2 O2 Si2 Sn, C7 H8'
_chemical_formula_sum 'C37 H52 Li2 O2 Si2 Sn'
_chemical_formula_weight 717.56
_chemical_name_systematic
; 
 ? 
;
_space_group_IT_number 19
_symmetry_cell_setting orthorhombic
_symmetry_space_group_name_Hall 'P 2ac 2ab'
_symmetry_space_group_name_H-M 'P 21 21 21'
_atom_sites_solution_hydrogens geom
_atom_sites_solution_primary direct
_atom_sites_solution_secondary difmap
_audit_creation_method SHELXL-97
_cell_angle_alpha 90.00
_cell_angle_beta 90.00
_cell_angle_gamma 90.00
_cell_formula_units_Z 4
_cell_length_a 8.4097(16)
_cell_length_b 13.856(2)
_cell_length_c 32.621(6)
_cell_measurement_reflns_used 2318
_cell_measurement_temperature 100(2)
_cell_measurement_theta_max 19.26
_cell_measurement_theta_min 2.50
_cell_volume 3801.2(11)
_computing_cell_refinement 'Bruker SMART'
_computing_data_collection 'Bruker SMART'
_computing_data_reduction 'Bruker SMART'
_computing_molecular_graphics 'Bruker SHELXTL'
_computing_publication_material 'Bruker SHELXTL'
_computing_structure_refinement 'SHELXL-97 (Sheldrick, 1997)'
_computing_structure_solution 'SHELXS-97 (Sheldrick, 1990)'
_diffrn_ambient_temperature 100(2)
_diffrn_measured_fraction_theta_full 0.995
_diffrn_measured_fraction_theta_max 0.995
_diffrn_measurement_device_type 'CCD area detector'
_diffrn_measurement_method 'phi and omega scans'
_diffrn_radiation_monochromator graphite
_diffrn_radiation_source 'fine-focus sealed tube'
_diffrn_radiation_type MoK\a
_diffrn_radiation_wavelength 0.71073
_diffrn_reflns_av_R_equivalents 0.0963
_diffrn_reflns_av_sigmaI/netI 0.1126
_diffrn_reflns_limit_h_max 10
_diffrn_reflns_limit_h_min -11
_diffrn_reflns_limit_k_max 13
_diffrn_reflns_limit_k_min -18
_diffrn_reflns_limit_l_max 42
_diffrn_reflns_limit_l_min -42
_diffrn_reflns_number 27616
_diffrn_reflns_theta_full 27.95
_diffrn_reflns_theta_max 27.95
_diffrn_reflns_theta_min 1.93
_exptl_absorpt_coefficient_mu 0.764
_exptl_absorpt_correction_T_max 0.985
_exptl_absorpt_correction_T_min 0.973
_exptl_absorpt_correction_type empirical
_exptl_absorpt_process_details 'SADABS; Sheldrick 1996'
_exptl_crystal_density_diffrn 1.254
_exptl_crystal_density_method 'not measured'
_exptl_crystal_F_000 1496
_exptl_crystal_size_max 0.10
_exptl_crystal_size_mid 0.03
_exptl_crystal_size_min 0.02
_refine_diff_density_max 1.415
_refine_diff_density_min -0.999
_refine_diff_density_rms 0.130
_refine_ls_abs_structure_details 'Flack H D (1983), Acta Cryst. A39, 876-881'
_refine_ls_abs_structure_Flack 0.55(3)
_refine_ls_extinction_method none
_refine_ls_goodness_of_fit_ref 1.029
_refine_ls_hydrogen_treatment constr
_refine_ls_matrix_type full
_refine_ls_number_parameters 397
_refine_ls_number_reflns 9081
_refine_ls_number_restraints 0
_refine_ls_restrained_S_all 1.029
_refine_ls_R_factor_all 0.0877
_refine_ls_R_factor_gt 0.0675
_refine_ls_shift/su_max 0.001
_refine_ls_shift/su_mean 0.000
_refine_ls_structure_factor_coef Fsqd
_refine_ls_weighting_details 'calc w=1/[\s^2^(Fo^2^)+(0.0593P)^2^+0.0000P] where P=(Fo^2^+2Fc^2^)/3'
_refine_ls_weighting_scheme calc
_refine_ls_wR_factor_gt 0.1286
_refine_ls_wR_factor_ref 0.1371
_reflns_number_gt 7447
_reflns_number_total 9134
_reflns_threshold_expression >2sigma(I)
_cod_data_source_file om5003717_si_002.cif
_cod_data_source_block masa564
_cod_depositor_comments 'Adding full bibliography for 1516259--1516261.cif.'
_cod_original_cell_volume 3801.2(12)
_cod_original_formula_sum 'C37 H52 Li2 O2 Si2 Sn '
_cod_database_code 1516260

loop_
_symmetry_equiv_pos_as_xyz
'x, y, z'
'-x+1/2, -y, z+1/2'
'-x, y+1/2, -z+1/2'
'x+1/2, -y+1/2, -z'

loop_
_atom_site_label
_atom_site_type_symbol
_atom_site_fract_x
_atom_site_fract_y
_atom_site_fract_z
_atom_site_U_iso_or_equiv
_atom_site_adp_type
_atom_site_occupancy
_atom_site_symmetry_multiplicity
_atom_site_calc_flag
_atom_site_refinement_flags
Sn1 Sn 1.02856(5) 1.10251(3) 0.136023(12) 0.01579(10) Uani 1 1 d .
C1 C 0.8786(7) 1.0387(4) 0.08848(17) 0.0152(12) Uani 1 1 d .
C2 C 0.7558(7) 0.9786(4) 0.10417(17) 0.0113(12) Uani 1 1 d .
C3 C 0.7468(7) 0.9661(4) 0.14823(17) 0.0132(12) Uani 1 1 d .
C4 C 0.8618(7) 1.0153(4) 0.17178(18) 0.0143(12) Uani 1 1 d .
Si1 Si 0.9184(2) 1.06427(12) 0.03397(5) 0.0163(4) Uani 1 1 d .
C5 C 0.7768(9) 1.1529(5) 0.0106(2) 0.0297(16) Uani 1 1 d .
H1 H 0.8040 1.1629 -0.0176 0.044 Uiso 1 1 calc R
H2 H 0.7834 1.2131 0.0251 0.044 Uiso 1 1 calc R
H3 H 0.6704 1.1281 0.0125 0.044 Uiso 1 1 calc R
C6 C 0.9217(9) 0.9539(5) 0.0004(2) 0.0311(17) Uani 1 1 d .
H4 H 0.9428 0.9725 -0.0274 0.047 Uiso 1 1 calc R
H5 H 0.8205 0.9220 0.0018 0.047 Uiso 1 1 calc R
H6 H 1.0035 0.9107 0.0097 0.047 Uiso 1 1 calc R
C7 C 1.1197(8) 1.1204(4) 0.0288(2) 0.0249(15) Uani 1 1 d .
H7 H 1.1406 1.1338 0.0004 0.037 Uiso 1 1 calc R
H8 H 1.1988 1.0767 0.0391 0.037 Uiso 1 1 calc R
H9 H 1.1231 1.1794 0.0441 0.037 Uiso 1 1 calc R
C8 C 0.6468(7) 0.9225(4) 0.07599(17) 0.0135(12) Uani 1 1 d .
C9 C 0.6725(7) 0.8245(4) 0.06981(19) 0.0181(13) Uani 1 1 d .
H43 H 0.7503 0.7930 0.0850 0.022 Uiso 1 1 calc R
C10 C 0.5840(8) 0.7729(4) 0.0414(2) 0.0235(14) Uani 1 1 d .
H44 H 0.6026 0.7073 0.0377 0.028 Uiso 1 1 calc R
C11 C 0.4690(8) 0.8187(4) 0.01868(18) 0.0224(13) Uani 1 1 d .
H45 H 0.4119 0.7846 -0.0010 0.027 Uiso 1 1 calc R
C12 C 0.4385(7) 0.9151(4) 0.02511(18) 0.0198(14) Uani 1 1 d .
H46 H 0.3587 0.9457 0.0103 0.024 Uiso 1 1 calc R
C13 C 0.5266(9) 0.9672(4) 0.05378(18) 0.0219(13) Uani 1 1 d .
H47 H 0.5047 1.0322 0.0581 0.026 Uiso 1 1 calc R
C14 C 0.6149(7) 0.9091(4) 0.16724(17) 0.0153(12) Uani 1 1 d .
C15 C 0.4607(9) 0.9424(4) 0.16766(19) 0.0220(13) Uani 1 1 d .
H48 H 0.4355 0.9982 0.1532 0.026 Uiso 1 1 calc R
C16 C 0.3433(7) 0.8950(5) 0.18898(19) 0.0221(13) Uani 1 1 d .
H49 H 0.2400 0.9190 0.1885 0.027 Uiso 1 1 calc R
C17 C 0.3763(8) 0.8122(5) 0.21108(19) 0.0225(14) Uani 1 1 d .
H50 H 0.2979 0.7822 0.2266 0.027 Uiso 1 1 calc R
C18 C 0.5286(9) 0.7753(4) 0.20951(18) 0.0226(13) Uani 1 1 d .
H51 H 0.5518 0.7182 0.2233 0.027 Uiso 1 1 calc R
C19 C 0.6479(8) 0.8222(4) 0.18768(18) 0.0177(13) Uani 1 1 d .
H52 H 0.7496 0.7959 0.1866 0.021 Uiso 1 1 calc R
Si2 Si 0.8730(2) 1.01621(12) 0.22872(5) 0.0169(4) Uani 1 1 d .
C20 C 0.6791(8) 1.0487(5) 0.2532(2) 0.0256(15) Uani 1 1 d .
H10 H 0.6909 1.0484 0.2825 0.038 Uiso 1 1 calc R
H11 H 0.5996 1.0025 0.2454 0.038 Uiso 1 1 calc R
H12 H 0.6472 1.1118 0.2443 0.038 Uiso 1 1 calc R
C21 C 1.0239(9) 1.1072(5) 0.24517(19) 0.0319(14) Uani 1 1 d .
H13 H 1.0301 1.1081 0.2746 0.048 Uiso 1 1 calc R
H14 H 0.9934 1.1699 0.2354 0.048 Uiso 1 1 calc R
H15 H 1.1258 1.0903 0.2340 0.048 Uiso 1 1 calc R
C22 C 0.9376(7) 0.8996(4) 0.25314(18) 0.0248(14) Uani 1 1 d .
H16 H 0.9399 0.9071 0.2824 0.037 Uiso 1 1 calc R
H17 H 1.0419 0.8828 0.2435 0.037 Uiso 1 1 calc R
H18 H 0.8641 0.8494 0.2460 0.037 Uiso 1 1 calc R
Li1 Li 0.9741(13) 0.9119(7) 0.1268(3) 0.020(2) Uani 1 1 d .
O1 O 1.0591(5) 0.7881(3) 0.11985(13) 0.0233(10) Uani 1 1 d .
C23 C 1.0494(9) 0.7081(4) 0.14871(18) 0.0243(15) Uani 1 1 d .
H19 H 0.9445 0.6791 0.1482 0.029 Uiso 1 1 calc R
H20 H 1.0719 0.7298 0.1764 0.029 Uiso 1 1 calc R
C24 C 1.1746(9) 0.6368(5) 0.1343(2) 0.0340(16) Uani 1 1 d .
H21 H 1.2729 0.6450 0.1495 0.041 Uiso 1 1 calc R
H22 H 1.1378 0.5709 0.1376 0.041 Uiso 1 1 calc R
C25 C 1.1976(11) 0.6605(6) 0.0901(3) 0.046(2) Uani 1 1 d .
H23 H 1.1165 0.6306 0.0732 0.055 Uiso 1 1 calc R
H24 H 1.3016 0.6403 0.0806 0.055 Uiso 1 1 calc R
C26 C 1.1822(9) 0.7698(5) 0.0899(2) 0.0307(17) Uani 1 1 d .
H25 H 1.2813 0.8003 0.0979 0.037 Uiso 1 1 calc R
H26 H 1.1512 0.7933 0.0631 0.037 Uiso 1 1 calc R
Li2 Li 0.7075(12) 1.1181(7) 0.1335(4) 0.027(2) Uani 1 1 d .
O2 O 0.5357(5) 1.2029(3) 0.13441(14) 0.0265(9) Uani 1 1 d .
C27 C 0.4612(11) 1.2462(5) 0.0995(2) 0.0359(18) Uani 1 1 d .
H27 H 0.3712 1.2079 0.0904 0.043 Uiso 1 1 calc R
H28 H 0.5360 1.2521 0.0770 0.043 Uiso 1 1 calc R
C28 C 0.4078(9) 1.3436(5) 0.1137(2) 0.0357(18) Uani 1 1 d .
H29 H 0.4940 1.3901 0.1125 0.043 Uiso 1 1 calc R
H30 H 0.3194 1.3671 0.0974 0.043 Uiso 1 1 calc R
C29 C 0.3584(9) 1.3247(5) 0.1569(3) 0.0361(19) Uani 1 1 d .
H31 H 0.2474 1.3059 0.1582 0.043 Uiso 1 1 calc R
H32 H 0.3740 1.3815 0.1738 0.043 Uiso 1 1 calc R
C30 C 0.4659(10) 1.2421(4) 0.1712(2) 0.0304(16) Uani 1 1 d .
H33 H 0.5477 1.2659 0.1896 0.037 Uiso 1 1 calc R
H34 H 0.4043 1.1932 0.1854 0.037 Uiso 1 1 calc R
C31 C 0.8465(9) 0.4504(5) 0.1032(2) 0.0275(16) Uani 1 1 d .
C32 C 0.7566(9) 0.5310(5) 0.0929(2) 0.0311(16) Uani 1 1 d .
H35 H 0.7607 0.5551 0.0663 0.037 Uiso 1 1 calc R
C33 C 0.6617(9) 0.5755(5) 0.1215(2) 0.0321(18) Uani 1 1 d .
H36 H 0.6030 0.6298 0.1143 0.038 Uiso 1 1 calc R
C34 C 0.6537(9) 0.5395(5) 0.1609(2) 0.0340(18) Uani 1 1 d .
H37 H 0.5896 0.5698 0.1803 0.041 Uiso 1 1 calc R
C35 C 0.7397(9) 0.4593(5) 0.1717(2) 0.0324(17) Uani 1 1 d .
H38 H 0.7328 0.4347 0.1982 0.039 Uiso 1 1 calc R
C36 C 0.8359(8) 0.4154(5) 0.1434(2) 0.0308(17) Uani 1 1 d .
H39 H 0.8951 0.3615 0.1509 0.037 Uiso 1 1 calc R
C37 C 0.9540(9) 0.4014(5) 0.0719(2) 0.0414(18) Uani 1 1 d .
H40 H 0.9469 0.4348 0.0462 0.062 Uiso 1 1 calc R
H41 H 0.9209 0.3356 0.0683 0.062 Uiso 1 1 calc R
H42 H 1.0619 0.4028 0.0815 0.062 Uiso 1 1 calc R

loop_
_atom_site_aniso_label
_atom_site_aniso_U_11
_atom_site_aniso_U_22
_atom_site_aniso_U_33
_atom_site_aniso_U_23
_atom_site_aniso_U_13
_atom_site_aniso_U_12
Sn1 0.01810(17) 0.01574(18) 0.01353(17) 0.00055(17) -0.00037(17) -0.00491(17)
C1 0.022(3) 0.015(3) 0.009(3) 0.000(2) 0.000(2) 0.001(2)
C2 0.014(3) 0.009(3) 0.010(3) 0.005(2) 0.002(2) 0.003(2)
C3 0.023(3) 0.008(3) 0.009(3) -0.001(2) 0.004(2) -0.002(2)
C4 0.017(3) 0.015(3) 0.011(3) -0.002(2) 0.001(2) -0.001(2)
Si1 0.0235(9) 0.0137(8) 0.0117(9) 0.0020(6) 0.0032(7) -0.0014(6)
C5 0.039(4) 0.032(4) 0.018(4) 0.004(3) -0.001(3) 0.001(3)
C6 0.043(5) 0.030(4) 0.020(4) -0.006(3) 0.009(3) -0.001(3)
C7 0.032(4) 0.021(4) 0.021(3) 0.000(3) 0.004(3) -0.009(3)
C8 0.019(3) 0.011(3) 0.010(3) 0.002(2) 0.003(2) -0.010(2)
C9 0.021(3) 0.020(3) 0.013(3) -0.001(2) -0.003(2) -0.001(3)
C10 0.026(3) 0.020(3) 0.024(4) -0.009(3) 0.001(3) -0.007(3)
C11 0.025(3) 0.024(3) 0.018(3) -0.006(2) -0.002(3) -0.010(3)
C12 0.014(3) 0.028(4) 0.017(3) 0.000(2) -0.004(2) 0.000(2)
C13 0.028(3) 0.016(3) 0.022(3) -0.003(2) 0.003(3) 0.000(3)
C14 0.023(3) 0.016(3) 0.007(3) -0.004(2) -0.001(2) -0.006(3)
C15 0.026(3) 0.022(3) 0.018(3) -0.003(2) -0.006(3) 0.001(3)
C16 0.017(3) 0.025(3) 0.024(3) -0.005(3) 0.001(3) -0.008(3)
C17 0.027(4) 0.026(4) 0.015(3) 0.003(3) 0.004(3) -0.009(3)
C18 0.033(3) 0.015(3) 0.019(3) 0.002(2) -0.002(3) -0.003(3)
C19 0.026(3) 0.012(3) 0.015(3) -0.009(2) 0.003(3) 0.002(2)
Si2 0.0224(9) 0.0184(9) 0.0100(8) -0.0021(7) 0.0001(7) 0.0010(7)
C20 0.031(4) 0.031(4) 0.015(3) -0.003(3) -0.006(3) 0.009(3)
C21 0.041(4) 0.033(3) 0.022(3) -0.009(3) -0.007(3) -0.002(4)
C22 0.031(4) 0.022(3) 0.021(3) 0.004(3) 0.004(2) 0.004(3)
Li1 0.025(5) 0.026(5) 0.009(5) -0.002(3) -0.001(4) 0.001(5)
O1 0.027(3) 0.020(2) 0.023(2) 0.0031(17) 0.0096(19) 0.0063(18)
C23 0.033(4) 0.024(3) 0.015(3) -0.005(2) -0.002(3) -0.008(3)
C24 0.041(4) 0.028(4) 0.033(4) 0.006(3) 0.002(4) 0.003(3)
C25 0.056(6) 0.046(5) 0.036(5) -0.013(4) 0.013(4) 0.013(4)
C26 0.038(4) 0.035(4) 0.019(4) 0.005(3) 0.014(3) 0.009(3)
Li2 0.033(6) 0.011(5) 0.037(6) -0.006(5) -0.008(6) 0.003(4)
O2 0.031(2) 0.027(2) 0.022(2) 0.0010(19) -0.005(3) 0.0086(19)
C27 0.039(4) 0.041(4) 0.028(4) -0.005(3) -0.010(4) 0.019(4)
C28 0.036(4) 0.033(4) 0.038(5) 0.000(3) -0.010(4) 0.006(3)
C29 0.024(4) 0.032(4) 0.052(5) -0.011(4) 0.007(4) -0.001(3)
C30 0.037(4) 0.033(4) 0.021(3) -0.003(3) 0.008(4) -0.009(4)
C31 0.030(4) 0.029(4) 0.024(4) -0.002(3) -0.003(3) -0.004(3)
C32 0.038(4) 0.031(4) 0.025(4) 0.007(3) 0.006(3) 0.002(3)
C33 0.028(4) 0.023(4) 0.045(5) 0.000(3) 0.004(3) 0.001(3)
C34 0.029(4) 0.042(5) 0.031(4) -0.012(3) 0.009(3) -0.011(3)
C35 0.038(4) 0.045(5) 0.015(4) -0.002(3) -0.006(3) -0.004(3)
C36 0.031(4) 0.030(4) 0.031(4) 0.008(3) -0.012(3) 0.001(3)
C37 0.040(4) 0.052(4) 0.032(4) -0.012(4) -0.002(3) 0.015(5)

loop_
_atom_type_symbol
_atom_type_description
_atom_type_scat_dispersion_real
_atom_type_scat_dispersion_imag
_atom_type_scat_source
C C 0.0033 0.0016 'International Tables Vol C Tables 4.2.6.8 and 6.1.1.4'
H H 0.0000 0.0000 'International Tables Vol C Tables 4.2.6.8 and 6.1.1.4'
Li Li -0.0003 0.0001 'International Tables Vol C Tables 4.2.6.8 and 6.1.1.4'
O O 0.0106 0.0060 'International Tables Vol C Tables 4.2.6.8 and 6.1.1.4'
Si Si 0.0817 0.0704 'International Tables Vol C Tables 4.2.6.8 and 6.1.1.4'
Sn Sn -0.6537 1.4246 'International Tables Vol C Tables 4.2.6.8 and 6.1.1.4'

loop_
_geom_angle_atom_site_label_1
_geom_angle_atom_site_label_2
_geom_angle_atom_site_label_3
_geom_angle
C4 Sn1 C1 77.6(2)
C4 Sn1 Li1 53.8(3)
C1 Sn1 Li1 55.0(2)
C4 Sn1 Li2 54.7(3)
C1 Sn1 Li2 55.6(3)
Li1 Sn1 Li2 84.6(3)
C2 C1 Si1 126.3(5)
C2 C1 Sn1 113.6(4)
Si1 C1 Sn1 120.1(3)
C2 C1 Li1 67.1(4)
Si1 C1 Li1 127.4(4)
Sn1 C1 Li1 73.8(3)
C2 C1 Li2 66.5(4)
Si1 C1 Li2 128.9(4)
Sn1 C1 Li2 73.6(3)
Li1 C1 Li2 103.5(4)
C1 C2 C3 117.7(5)
C1 C2 C8 121.5(5)
C3 C2 C8 120.6(5)
C1 C2 Li1 76.0(4)
C3 C2 Li1 70.0(4)
C8 C2 Li1 119.8(4)
C1 C2 Li2 77.0(4)
C3 C2 Li2 70.4(4)
C8 C2 Li2 127.3(5)
Li1 C2 Li2 112.4(5)
C4 C3 C2 116.5(5)
C4 C3 C14 122.5(5)
C2 C3 C14 120.9(5)
C4 C3 Li1 74.8(4)
C2 C3 Li1 71.1(4)
C14 C3 Li1 127.2(5)
C4 C3 Li2 76.0(4)
C2 C3 Li2 71.0(4)
C14 C3 Li2 119.2(5)
Li1 C3 Li2 113.3(5)
C3 C4 Si2 125.6(4)
C3 C4 Sn1 114.6(4)
Si2 C4 Sn1 119.8(3)
C3 C4 Li1 68.1(4)
Si2 C4 Li1 129.2(4)
Sn1 C4 Li1 74.7(3)
C3 C4 Li2 67.4(4)
Si2 C4 Li2 124.6(4)
Sn1 C4 Li2 74.3(3)
Li1 C4 Li2 106.0(4)
C1 Si1 C5 113.7(3)
C1 Si1 C7 109.4(3)
C5 Si1 C7 105.4(3)
C1 Si1 C6 114.0(3)
C5 Si1 C6 107.8(3)
C7 Si1 C6 105.8(3)
Si1 C5 H1 109.5
Si1 C5 H2 109.5
H1 C5 H2 109.5
Si1 C5 H3 109.5
H1 C5 H3 109.5
H2 C5 H3 109.5
Si1 C6 H4 109.5
Si1 C6 H5 109.5
H4 C6 H5 109.5
Si1 C6 H6 109.5
H4 C6 H6 109.5
H5 C6 H6 109.5
Si1 C7 H7 109.5
Si1 C7 H8 109.5
H7 C7 H8 109.5
Si1 C7 H9 109.5
H7 C7 H9 109.5
H8 C7 H9 109.5
C13 C8 C9 118.2(5)
C13 C8 C2 121.9(5)
C9 C8 C2 119.8(5)
C10 C9 C8 121.1(6)
C10 C9 H43 119.4
C8 C9 H43 119.4
C11 C10 C9 120.0(6)
C11 C10 H44 120.0
C9 C10 H44 120.0
C12 C11 C10 119.8(6)
C12 C11 H45 120.1
C10 C11 H45 120.1
C11 C12 C13 120.3(6)
C11 C12 H46 119.8
C13 C12 H46 119.8
C8 C13 C12 120.4(5)
C8 C13 H47 119.8
C12 C13 H47 119.8
C15 C14 C19 118.0(6)
C15 C14 C3 121.7(5)
C19 C14 C3 120.2(5)
C14 C15 C16 121.4(6)
C14 C15 H48 119.3
C16 C15 H48 119.3
C15 C16 C17 121.0(6)
C15 C16 H49 119.5
C17 C16 H49 119.5
C18 C17 C16 118.3(6)
C18 C17 H50 120.8
C16 C17 H50 120.8
C17 C18 C19 121.0(6)
C17 C18 H51 119.5
C19 C18 H51 119.5
C18 C19 C14 120.0(6)
C18 C19 H52 120.0
C14 C19 H52 120.0
C4 Si2 C20 112.6(3)
C4 Si2 C21 109.0(3)
C20 Si2 C21 107.9(3)
C4 Si2 C22 115.6(3)
C20 Si2 C22 106.1(3)
C21 Si2 C22 105.2(3)
Si2 C20 H10 109.5
Si2 C20 H11 109.5
H10 C20 H11 109.5
Si2 C20 H12 109.5
H10 C20 H12 109.5
H11 C20 H12 109.5
Si2 C21 H13 109.5
Si2 C21 H14 109.5
H13 C21 H14 109.5
Si2 C21 H15 109.5
H13 C21 H15 109.5
H14 C21 H15 109.5
Si2 C22 H16 109.5
Si2 C22 H17 109.5
H16 C22 H17 109.5
Si2 C22 H18 109.5
H16 C22 H18 109.5
H17 C22 H18 109.5
O1 Li1 C3 133.8(6)
O1 Li1 C2 131.9(5)
C3 Li1 C2 38.9(3)
O1 Li1 C4 145.1(5)
C3 Li1 C4 37.1(3)
C2 Li1 C4 66.4(4)
O1 Li1 C1 140.0(5)
C3 Li1 C1 66.6(4)
C2 Li1 C1 36.8(3)
C4 Li1 C1 73.9(4)
O1 Li1 Sn1 147.8(6)
C3 Li1 Sn1 77.0(3)
C2 Li1 Sn1 76.5(3)
C4 Li1 Sn1 51.5(2)
C1 Li1 Sn1 51.1(2)
C26 O1 C23 110.1(5)
C26 O1 Li1 121.1(5)
C23 O1 Li1 126.7(5)
O1 C23 C24 104.9(5)
O1 C23 H19 110.8
C24 C23 H19 110.8
O1 C23 H20 110.8
C24 C23 H20 110.8
H19 C23 H20 108.9
C25 C24 C23 104.2(6)
C25 C24 H21 110.9
C23 C24 H21 110.9
C25 C24 H22 110.9
C23 C24 H22 110.9
H21 C24 H22 108.9
C24 C25 C26 102.3(6)
C24 C25 H23 111.3
C26 C25 H23 111.3
C24 C25 H24 111.3
C26 C25 H24 111.3
H23 C25 H24 109.2
O1 C26 C25 103.5(6)
O1 C26 H25 111.1
C25 C26 H25 111.1
O1 C26 H26 111.1
C25 C26 H26 111.1
H25 C26 H26 109.0
O2 Li2 C2 134.9(6)
O2 Li2 C3 136.1(6)
C2 Li2 C3 38.7(3)
O2 Li2 C4 145.1(7)
C2 Li2 C4 65.6(3)
C3 Li2 C4 36.6(3)
O2 Li2 C1 141.9(7)
C2 Li2 C1 36.5(3)
C3 Li2 C1 65.8(3)
C4 Li2 C1 72.6(4)
O2 Li2 Sn1 145.4(5)
C2 Li2 Sn1 76.0(3)
C3 Li2 Sn1 76.5(3)
C4 Li2 Sn1 51.0(3)
C1 Li2 Sn1 50.7(3)
C27 O2 C30 109.1(5)
C27 O2 Li2 126.2(6)
C30 O2 Li2 124.5(6)
O2 C27 C28 105.2(5)
O2 C27 H27 110.7
C28 C27 H27 110.7
O2 C27 H28 110.7
C28 C27 H28 110.7
H27 C27 H28 108.8
C29 C28 C27 102.6(6)
C29 C28 H29 111.3
C27 C28 H29 111.3
C29 C28 H30 111.3
C27 C28 H30 111.3
H29 C28 H30 109.2
C28 C29 C30 104.8(6)
C28 C29 H31 110.8
C30 C29 H31 110.8
C28 C29 H32 110.8
C30 C29 H32 110.8
H31 C29 H32 108.9
O2 C30 C29 105.5(5)
O2 C30 H33 110.6
C29 C30 H33 110.6
O2 C30 H34 110.6
C29 C30 H34 110.6
H33 C30 H34 108.8
C32 C31 C36 118.1(7)
C32 C31 C37 121.3(7)
C36 C31 C37 120.7(7)
C31 C32 C33 120.8(7)
C31 C32 H35 119.6
C33 C32 H35 119.6
C34 C33 C32 119.9(7)
C34 C33 H36 120.0
C32 C33 H36 120.0
C35 C34 C33 120.4(7)
C35 C34 H37 119.8
C33 C34 H37 119.8
C36 C35 C34 119.8(7)
C36 C35 H38 120.1
C34 C35 H38 120.1
C35 C36 C31 121.0(7)
C35 C36 H39 119.5
C31 C36 H39 119.5
C31 C37 H40 109.5
C31 C37 H41 109.5
H40 C37 H41 109.5
C31 C37 H42 109.5
H40 C37 H42 109.5
H41 C37 H42 109.5

loop_
_geom_bond_atom_site_label_1
_geom_bond_atom_site_label_2
_geom_bond_distance
Sn1 C4 2.188(6)
Sn1 C1 2.186(6)
Sn1 Li1 2.697(9)
Sn1 Li2 2.710(10)
C1 C2 1.422(8)
C1 Si1 1.844(6)
C1 Li1 2.301(11)
C1 Li2 2.331(13)
C2 C3 1.450(8)
C2 C8 1.513(8)
C2 Li1 2.185(12)
C2 Li2 2.194(11)
C3 C4 1.411(8)
C3 C14 1.497(8)
C3 Li1 2.169(12)
C3 Li2 2.186(11)
C4 Si2 1.860(6)
C4 Li1 2.257(11)
C4 Li2 2.297(12)
Si1 C5 1.872(7)
Si1 C7 1.870(7)
Si1 C6 1.881(6)
C5 H1 0.9600
C5 H2 0.9600
C5 H3 0.9600
C6 H4 0.9600
C6 H5 0.9600
C6 H6 0.9600
C7 H7 0.9600
C7 H8 0.9600
C7 H9 0.9600
C8 C13 1.389(9)
C8 C9 1.390(8)
C9 C10 1.387(8)
C9 H43 0.9300
C10 C11 1.373(9)
C10 H44 0.9300
C11 C12 1.377(8)
C11 H45 0.9300
C12 C13 1.394(8)
C12 H46 0.9300
C13 H47 0.9300
C14 C15 1.376(9)
C14 C19 1.404(8)
C15 C16 1.375(9)
C15 H48 0.9300
C16 C17 1.383(9)
C16 H49 0.9300
C17 C18 1.380(10)
C17 H50 0.9300
C18 C19 1.391(9)
C18 H51 0.9300
C19 H52 0.9300
Si2 C20 1.871(7)
Si2 C21 1.867(7)
Si2 C22 1.881(6)
C20 H10 0.9600
C20 H11 0.9600
C20 H12 0.9600
C21 H13 0.9600
C21 H14 0.9600
C21 H15 0.9600
C22 H16 0.9600
C22 H17 0.9600
C22 H18 0.9600
Li1 O1 1.873(10)
O1 C26 1.444(8)
O1 C23 1.456(7)
C23 C24 1.518(9)
C23 H19 0.9700
C23 H20 0.9700
C24 C25 1.492(11)
C24 H21 0.9700
C24 H22 0.9700
C25 C26 1.520(10)
C25 H23 0.9700
C25 H24 0.9700
C26 H25 0.9700
C26 H26 0.9700
Li2 O2 1.863(11)
O2 C27 1.433(8)
O2 C30 1.442(8)
C27 C28 1.497(9)
C27 H27 0.9700
C27 H28 0.9700
C28 C29 1.492(11)
C28 H29 0.9700
C28 H30 0.9700
C29 C30 1.531(10)
C29 H31 0.9700
C29 H32 0.9700
C30 H33 0.9700
C30 H34 0.9700
C31 C32 1.390(10)
C31 C36 1.401(9)
C31 C37 1.524(10)
C32 C33 1.375(10)
C32 H35 0.9300
C33 C34 1.381(10)
C33 H36 0.9300
C34 C35 1.373(10)
C34 H37 0.9300
C35 C36 1.371(10)
C35 H38 0.9300
C36 H39 0.9300
C37 H40 0.9600
C37 H41 0.9600
C37 H42 0.9600
